data_2231257
loop_
_publ_author_name
'Kitamura, Mitsuru'
'Sakata, Rie'
'Matsumoto, Taisuke'

_publ_section_title
;
 1-Diazonaphthalen-2(1<i>H</i>)-one
;
_journal_coeditor_code PV2420
_journal_issue 8
_journal_name_full 'Acta Crystallographica Section E'
_journal_page_first o1951
_journal_paper_doi 10.1107/S1600536811026377
_journal_volume 67
_journal_year 2011
_chemical_formula_iupac 'C10 H6 N2 O'
_chemical_formula_moiety 'C10 H6 N2 O'
_chemical_formula_sum 'C10 H6 N2 O'
_chemical_formula_weight 170.17
_chemical_name_systematic
;
1-Diazonaphthalen-2(1<i>H</i>)-one
;
_space_group_IT_number 61
_symmetry_cell_setting orthorhombic
_symmetry_space_group_name_Hall '-P 2ac 2ab'
_symmetry_space_group_name_H-M 'P b c a'
_cell_angle_alpha 90.0000
_cell_angle_beta 90.0000
_cell_angle_gamma 90.0000
_cell_formula_units_Z 8
_cell_length_a 11.900(2)
_cell_length_b 9.1978(15)
_cell_length_c 14.521(3)
_cell_measurement_reflns_used 17442
_cell_measurement_temperature 123.1
_cell_measurement_theta_max 68.2
_cell_measurement_theta_min 3.0
_cell_volume 1589.4(5)
_computing_cell_refinement 'PROCESS-AUTO (Rigaku, 1998)'
_computing_data_collection 'PROCESS-AUTO (Rigaku, 1998)'
_computing_data_reduction 'CrystalStructure (Rigaku Americas and Rigaku, 2007)'
_computing_molecular_graphics 'ORTEP-3 (Farrugia, 1997) and Mercury (Macrae <i>et al.</i>, 2008)'
_computing_publication_material
;
CrystalStructure (Rigaku Americas and Rigaku, 2007) and publCIF (Westrip,
2010)
;
_computing_structure_refinement 'SHELXL97 (Sheldrick, 2008)'
_computing_structure_solution 'SIR2002 (Burla <i>et al.</i>, 2003)'
_diffrn_ambient_temperature 123
_diffrn_detector_area_resol_mean 5.00
_diffrn_measured_fraction_theta_full 0.999
_diffrn_measured_fraction_theta_max 0.999
_diffrn_measurement_device_type 'Rigaku R-AXIS RAPID'
_diffrn_measurement_method \w
_diffrn_radiation_type 'Cu K\a'
_diffrn_radiation_wavelength 1.54187
_diffrn_reflns_av_R_equivalents 0.018
_diffrn_reflns_limit_h_max 14
_diffrn_reflns_limit_h_min -14
_diffrn_reflns_limit_k_max 10
_diffrn_reflns_limit_k_min -10
_diffrn_reflns_limit_l_max 17
_diffrn_reflns_limit_l_min -17
_diffrn_reflns_number 18038
_diffrn_reflns_theta_full 68.24
_diffrn_reflns_theta_max 68.24
_exptl_absorpt_coefficient_mu 0.783
_exptl_absorpt_correction_T_max 0.731
_exptl_absorpt_correction_T_min 0.566
_exptl_absorpt_correction_type multi-scan
_exptl_absorpt_process_details
;
(ABSCOR; Higashi, 1995)
;
_exptl_crystal_colour brown
_exptl_crystal_density_diffrn 1.422
_exptl_crystal_density_method 'not measured'
_exptl_crystal_description prism
_exptl_crystal_F_000 704.00
_exptl_crystal_size_max 0.50
_exptl_crystal_size_mid 0.40
_exptl_crystal_size_min 0.40
_refine_diff_density_max 0.29
_refine_diff_density_min -0.13
_refine_ls_extinction_method none
_refine_ls_goodness_of_fit_ref 1.078
_refine_ls_hydrogen_treatment refall
_refine_ls_number_parameters 119
_refine_ls_number_reflns 1456
_refine_ls_number_restraints 0
_refine_ls_R_factor_gt 0.0438
_refine_ls_shift/su_max 0.0000
_refine_ls_structure_factor_coef Fsqd
_refine_ls_weighting_details 'w = 1/[\s^2^(Fo^2^)+(0.0661P)^2^+0.5878P] where P=(Fo^2^+2Fc^2^)/3'
_refine_ls_weighting_scheme calc
_refine_ls_wR_factor_ref 0.1192
_reflns_number_gt 1359
_reflns_number_total 1456
_reflns_threshold_expression F^2^>2\s(F^2^)
_cod_data_source_file pv2420.cif
_cod_data_source_block I
_cod_database_code 2231257
_cod_database_fobs_code 2231257

loop_
_symmetry_equiv_pos_site_id
_symmetry_equiv_pos_as_xyz
1 +X,+Y,+Z
2 1/2-X,1/2+Y,+Z
3 +X,1/2-Y,1/2+Z
4 1/2-X,-Y,1/2+Z
5 -X,-Y,-Z
6 1/2+X,1/2-Y,-Z
7 -X,1/2+Y,1/2-Z
8 1/2+X,+Y,1/2-Z

loop_
_atom_site_type_symbol
_atom_site_label
_atom_site_fract_x
_atom_site_fract_y
_atom_site_fract_z
_atom_site_U_iso_or_equiv
_atom_site_adp_type
_atom_site_calc_flag
_atom_site_refinement_flags
_atom_site_occupancy
_atom_site_symmetry_multiplicity
O O(1) 0.41204(11) 1.07612(13) 0.22608(7) 0.0476(3) Uani d . 1.00 1
N N(1) 0.55271(11) 0.89513(13) 0.31064(8) 0.0327(3) Uani d . 1.00 1
N N(2) 0.63438(13) 0.87983(16) 0.27341(9) 0.0441(3) Uani d . 1.00 1
C C(1) 0.45523(13) 0.92398(16) 0.35238(10) 0.0336(3) Uani d . 1.00 1
C C(2) 0.38659(14) 1.02931(17) 0.30396(11) 0.0390(4) Uani d . 1.00 1
C C(3) 0.28687(14) 1.07339(17) 0.35513(11) 0.0406(4) Uani d . 1.00 1
C C(4) 0.26340(13) 1.01769(18) 0.43965(12) 0.0419(4) Uani d . 1.00 1
C C(5) 0.33263(12) 0.91102(16) 0.48560(10) 0.0344(3) Uani d . 1.00 1
C C(6) 0.30613(13) 0.85591(18) 0.57389(11) 0.0389(4) Uani d . 1.00 1
C C(7) 0.37387(14) 0.75293(19) 0.61482(11) 0.0395(4) Uani d . 1.00 1
C C(8) 0.46903(13) 0.70173(19) 0.56895(11) 0.0388(4) Uani d . 1.00 1
C C(9) 0.49762(13) 0.75479(17) 0.48334(10) 0.0343(3) Uani d . 1.00 1
C C(10) 0.43117(12) 0.85986(16) 0.44128(10) 0.0310(3) Uani d . 1.00 1
H H(1) 0.2371 1.1427 0.3288 0.049 Uiso c R 1.00 1
H H(2) 0.1977 1.0508 0.4703 0.050 Uiso c R 1.00 1
H H(3) 0.2412 0.8901 0.6052 0.047 Uiso c R 1.00 1
H H(4) 0.3558 0.7168 0.6743 0.047 Uiso c R 1.00 1
H H(5) 0.5146 0.6295 0.5971 0.047 Uiso c R 1.00 1
H H(6) 0.5629 0.7195 0.4530 0.041 Uiso c R 1.00 1

loop_
_atom_site_aniso_label
_atom_site_aniso_U_11
_atom_site_aniso_U_22
_atom_site_aniso_U_33
_atom_site_aniso_U_12
_atom_site_aniso_U_13
_atom_site_aniso_U_23
O(1) 0.0703(8) 0.0379(6) 0.0347(6) 0.0036(5) -0.0079(5) 0.0033(4)
N(1) 0.0406(7) 0.0295(6) 0.0279(6) -0.0016(5) 0.0014(5) 0.0001(4)
N(2) 0.0509(8) 0.0411(8) 0.0403(7) -0.0027(6) 0.0117(6) 0.0025(6)
C(1) 0.0362(8) 0.0325(7) 0.0320(7) -0.0001(6) -0.0012(6) -0.0042(5)
C(2) 0.0501(9) 0.0313(8) 0.0355(8) -0.0008(6) -0.0102(7) -0.0042(6)
C(3) 0.0414(8) 0.0361(8) 0.0442(9) 0.0067(6) -0.0124(7) -0.0073(6)
C(4) 0.0327(7) 0.0423(8) 0.0506(9) 0.0021(6) -0.0036(6) -0.0167(7)
C(5) 0.0317(7) 0.0345(8) 0.0371(8) -0.0045(6) -0.0059(6) -0.0105(6)
C(6) 0.0305(7) 0.0483(9) 0.0379(8) -0.0096(6) 0.0041(6) -0.0150(7)
C(7) 0.0428(8) 0.0484(9) 0.0274(7) -0.0132(7) 0.0011(6) -0.0029(6)
C(8) 0.0388(8) 0.0428(9) 0.0349(8) -0.0056(6) -0.0043(6) 0.0004(6)
C(9) 0.0300(6) 0.0384(8) 0.0344(8) -0.0019(6) -0.0001(6) -0.0027(6)
C(10) 0.0308(7) 0.0336(7) 0.0288(7) -0.0074(5) -0.0015(5) -0.0071(5)

loop_
_atom_type_symbol
_atom_type_description
_atom_type_scat_dispersion_real
_atom_type_scat_dispersion_imag
_atom_type_scat_source
C C 0.018 0.009
;
International Tables for Crystallography
(1992, Vol. C, Tables 4.2.6.8 and 6.1.1.4)
;
H H 0.000 0.000
;
International Tables for Crystallography
(1992, Vol. C, Table 6.1.1.4)
;
O O 0.049 0.032
;
International Tables for Crystallography
(1992, Vol. C, Tables 4.2.6.8 and 6.1.1.4)
;
N N 0.031 0.018
;
International Tables for Crystallography
(1992, Vol. C, Tables 4.2.6.8 and 6.1.1.4)
;

loop_
_geom_angle_atom_site_label_1
_geom_angle_atom_site_label_2
_geom_angle_atom_site_label_3
_geom_angle
_geom_angle_publ_flag
N(2) N(1) C(1) 175.50(14) .
N(1) C(1) C(2) 113.72(13) .
N(1) C(1) C(10) 119.70(13) .
C(2) C(1) C(10) 126.40(13) .
O(1) C(2) C(1) 122.26(14) .
O(1) C(2) C(3) 124.32(14) .
C(1) C(2) C(3) 113.42(13) .
C(2) C(3) C(4) 121.52(14) .
C(3) C(4) C(5) 123.78(14) .
C(4) C(5) C(6) 122.35(13) .
C(4) C(5) C(10) 119.17(13) .
C(6) C(5) C(10) 118.48(13) .
C(5) C(6) C(7) 120.45(14) .
C(6) C(7) C(8) 120.04(14) .
C(7) C(8) C(9) 120.75(15) .
C(8) C(9) C(10) 120.14(14) .
C(1) C(10) C(5) 115.66(12) .
C(1) C(10) C(9) 124.23(13) .
C(5) C(10) C(9) 120.11(13) .
C(2) C(3) H(1) 119.2 no
C(4) C(3) H(1) 119.2 no
C(3) C(4) H(2) 118.1 no
C(5) C(4) H(2) 118.1 no
C(5) C(6) H(3) 119.8 no
C(7) C(6) H(3) 119.8 no
C(6) C(7) H(4) 120.0 no
C(8) C(7) H(4) 120.0 no
C(7) C(8) H(5) 119.6 no
C(9) C(8) H(5) 119.6 no
C(8) C(9) H(6) 119.9 no
C(10) C(9) H(6) 119.9 no

loop_
_geom_bond_atom_site_label_1
_geom_bond_atom_site_label_2
_geom_bond_distance
_geom_bond_publ_flag
O(1) C(2) 1.2474(19) .
N(1) N(2) 1.1210(19) .
N(1) C(1) 1.3355(19) .
C(1) C(2) 1.449(2) .
C(1) C(10) 1.448(2) .
C(2) C(3) 1.458(2) .
C(3) C(4) 1.359(2) .
C(4) C(5) 1.444(2) .
C(5) C(6) 1.414(2) .
C(5) C(10) 1.418(2) .
C(6) C(7) 1.378(2) .
C(7) C(8) 1.396(2) .
C(8) C(9) 1.378(2) .
C(9) C(10) 1.390(2) .
C(3) H(1) 0.950 no
C(4) H(2) 0.950 no
C(6) H(3) 0.950 no
C(7) H(4) 0.950 no
C(8) H(5) 0.950 no
C(9) H(6) 0.950 no

loop_
_geom_hbond_atom_site_label_D
_geom_hbond_atom_site_label_H
_geom_hbond_atom_site_label_A
_geom_hbond_site_symmetry_D
_geom_hbond_site_symmetry_H
_geom_hbond_site_symmetry_A
_geom_hbond_distance_DH
_geom_hbond_distance_HA
_geom_hbond_distance_DA
_geom_hbond_angle_DHA
_geom_hbond_publ_flag
C6 H3 O1 1_555 1_555 4_575 0.95 2.55 3.466(2) 162 yes

loop_
_geom_torsion_atom_site_label_1
_geom_torsion_atom_site_label_2
_geom_torsion_atom_site_label_3
_geom_torsion_atom_site_label_4
_geom_torsion
N(2) N(1) C(1) C(2) 29.7(19)
N(2) N(1) C(1) C(10) -145.8(18)
N(1) C(1) C(2) O(1) 7.0(2)
N(1) C(1) C(2) C(3) -173.04(13)
N(1) C(1) C(10) C(5) 172.20(13)
N(1) C(1) C(10) C(9) -7.8(2)
C(2) C(1) C(10) C(5) -2.6(2)
C(2) C(1) C(10) C(9) 177.38(15)
C(10) C(1) C(2) O(1) -177.92(14)
C(10) C(1) C(2) C(3) 2.1(2)
O(1) C(2) C(3) C(4) 179.61(15)
C(1) C(2) C(3) C(4) -0.4(2)
C(2) C(3) C(4) C(5) -0.6(2)
C(3) C(4) C(5) C(6) 179.60(15)
C(3) C(4) C(5) C(10) 0.0(2)
C(4) C(5) C(6) C(7) 179.26(15)
C(4) C(5) C(10) C(1) 1.5(2)
C(4) C(5) C(10) C(9) -178.53(14)
C(6) C(5) C(10) C(1) -178.15(13)
C(6) C(5) C(10) C(9) 1.8(2)
C(10) C(5) C(6) C(7) -1.1(2)
C(5) C(6) C(7) C(8) -0.3(2)
C(6) C(7) C(8) C(9) 1.1(2)
C(7) C(8) C(9) C(10) -0.4(2)
C(8) C(9) C(10) C(1) 178.89(14)
C(8) C(9) C(10) C(5) -1.1(2)

loop_
_cod_related_entry_id
_cod_related_entry_database
_cod_related_entry_code
1 ChemSpider 149716
